data_1552249
loop_
_publ_author_name
'Taylor, Jordan W.'
'McSkimming, Alex'
'Essex, Laura A.'
'Harman, W. Hill'

_publ_section_title
;
 CO2 reduction with protons and electrons at a boron-based reaction center
;
_journal_name_full 'Chemical Science'
_journal_paper_doi 10.1039/C9SC02792K
_journal_year 2019
_chemical_formula_sum 'C45 H65 Au B2 O P2 Si'
_chemical_formula_weight 930.58
_space_group_crystal_system monoclinic
_space_group_IT_number 14
_space_group_name_Hall '-P 2ybc'
_space_group_name_H-M_alt 'P 1 21/c 1'
_symmetry_space_group_name_Hall '-P 2ybc'
_symmetry_space_group_name_H-M 'P 1 21/c 1'
_atom_sites_solution_hydrogens geom
_atom_sites_solution_primary direct
_atom_sites_solution_secondary difmap
_audit_creation_method SHELXL-2013
_audit_update_record
;
2019-06-06 deposited with the CCDC.    2019-08-19 downloaded from the CCDC.
;
_cell_angle_alpha 90
_cell_angle_beta 92.3184(5)
_cell_angle_gamma 90
_cell_formula_units_Z 8
_cell_length_a 20.6988(5)
_cell_length_b 22.0547(5)
_cell_length_c 19.2806(5)
_cell_measurement_reflns_used 9415
_cell_measurement_temperature 180(2)
_cell_measurement_theta_max 31.34
_cell_measurement_theta_min 2.18
_cell_volume 8794.5(4)
_computing_cell_refinement 'Bruker SAINT'
_computing_data_collection 'Bruker APEX2'
_computing_data_reduction 'Bruker SAINT'
_computing_molecular_graphics 'Bruker SHELXTL'
_computing_publication_material 'Bruker SHELXTL'
_computing_structure_refinement 'SHELXL-2013 (Sheldrick, 2013)'
_computing_structure_solution 'SHELXS-97 (Sheldrick 2008)'
_diffrn_ambient_temperature 180(2)
_diffrn_measured_fraction_theta_full 1.000
_diffrn_measured_fraction_theta_max 1.000
_diffrn_measurement_device_type 'Bruker APEX-II CCD'
_diffrn_measurement_method '\f and \w scans'
_diffrn_radiation_type MoK\a
_diffrn_radiation_wavelength 0.71073
_diffrn_reflns_av_R_equivalents 0.0280
_diffrn_reflns_av_unetI/netI 0.0156
_diffrn_reflns_Laue_measured_fraction_full 1.000
_diffrn_reflns_Laue_measured_fraction_max 1.000
_diffrn_reflns_limit_h_max 28
_diffrn_reflns_limit_h_min -28
_diffrn_reflns_limit_k_max 30
_diffrn_reflns_limit_k_min -30
_diffrn_reflns_limit_l_max 26
_diffrn_reflns_limit_l_min -26
_diffrn_reflns_number 198681
_diffrn_reflns_point_group_measured_fraction_full 1.000
_diffrn_reflns_point_group_measured_fraction_max 1.000
_diffrn_reflns_theta_full 25.242
_diffrn_reflns_theta_max 29.575
_diffrn_reflns_theta_min 1.690
_diffrn_source 'fine-focus sealed tube'
_exptl_absorpt_coefficient_mu 3.478
_exptl_absorpt_correction_T_max 0.5650
_exptl_absorpt_correction_T_min 0.4623
_exptl_absorpt_correction_type multi-scan
_exptl_absorpt_process_details 'Bruker SADABS'
_exptl_crystal_colour 'light yellow'
_exptl_crystal_density_diffrn 1.406
_exptl_crystal_density_meas ?
_exptl_crystal_density_method 'not measured'
_exptl_crystal_description 'prism frag'
_exptl_crystal_F_000 3808
_exptl_crystal_size_max 0.406
_exptl_crystal_size_mid 0.278
_exptl_crystal_size_min 0.182
_refine_diff_density_max 1.201
_refine_diff_density_min -1.023
_refine_diff_density_rms 0.065
_refine_ls_extinction_method none
_refine_ls_goodness_of_fit_ref 1.023
_refine_ls_hydrogen_treatment constr
_refine_ls_matrix_type full
_refine_ls_number_parameters 1065
_refine_ls_number_reflns 24666
_refine_ls_number_restraints 381
_refine_ls_restrained_S_all 1.024
_refine_ls_R_factor_all 0.0286
_refine_ls_R_factor_gt 0.0222
_refine_ls_shift/su_max 0.006
_refine_ls_shift/su_mean 0.000
_refine_ls_structure_factor_coef Fsqd
_refine_ls_weighting_details 'w=1/[\s^2^(Fo^2^)+(0.0211P)^2^+6.6393P] where P=(Fo^2^+2Fc^2^)/3'
_refine_ls_weighting_scheme calc
_refine_ls_wR_factor_gt 0.0498
_refine_ls_wR_factor_ref 0.0519
_reflns_Friedel_coverage 0.000
_reflns_number_gt 21599
_reflns_number_total 24666
_reflns_threshold_expression 'I > 2\s(I)'
_cod_data_source_file c9sc02792k2.cif
_cod_data_source_block hh241JT120_0m
_cod_depositor_comments
;
The following automatic conversions were performed:

'_exptl_crystal_density_meas' value 'not measured' was changed to '?'
- the value is perceived as not measured.

Automatic conversion script
Id: cif_fix_values 4973 2017-02-22 13:04:09Z antanas 
;
_cod_database_code 1552249
_shelx_space_group_comment
; 
The symmetry employed for this shelxl refinement is uniquely defined 
by the following loop, which should always be used as a source of 
symmetry information in preference to the above space-group names. 
They are only intended as comments. 
;
_shelx_estimated_absorpt_t_min 0.333
_shelx_estimated_absorpt_t_max 0.570
_shelxl_version_number 2013-4

loop_
_space_group_symop_operation_xyz
'x, y, z'
'-x, y+1/2, -z+1/2'
'-x, -y, -z'
'x, -y-1/2, z-1/2'

loop_
_atom_site_label
_atom_site_type_symbol
_atom_site_fract_x
_atom_site_fract_y
_atom_site_fract_z
_atom_site_U_iso_or_equiv
_atom_site_adp_type
_atom_site_occupancy
_atom_site_site_symmetry_order
_atom_site_calc_flag
_atom_site_refinement_flags_posn
_atom_site_refinement_flags_adp
_atom_site_refinement_flags_occupancy
_atom_site_disorder_assembly
_atom_site_disorder_group
Au1 Au 0.12894(2) 0.65595(2) 0.87319(2) 0.02480(2) Uani 1 1 d . . . . .
C1 C -0.04358(9) 0.70823(9) 0.76118(10) 0.0282(4) Uani 1 1 d . . . . .
H1 H -0.0858 0.6993 0.7760 0.034 Uiso 1 1 calc R U . . .
C2 C -0.03080(10) 0.76618(9) 0.73660(10) 0.0316(4) Uani 1 1 d . . . . .
H2 H -0.0641 0.7959 0.7348 0.038 Uiso 1 1 calc R U . . .
C3 C 0.03039(10) 0.78070(9) 0.71475(10) 0.0308(4) Uani 1 1 d . . . . .
H3 H 0.0394 0.8203 0.6985 0.037 Uiso 1 1 calc R U . . .
C4 C 0.07787(9) 0.73683(9) 0.71700(10) 0.0281(4) Uani 1 1 d . . . . .
H4 H 0.1197 0.7466 0.7018 0.034 Uiso 1 1 calc R U . . .
C4A C 0.06565(8) 0.67747(8) 0.74146(9) 0.0222(3) Uani 1 1 d . . . . .
C5 C 0.15782(9) 0.51974(8) 0.76942(9) 0.0257(4) Uani 1 1 d . . . . .
H5 H 0.1972 0.5290 0.7481 0.031 Uiso 1 1 calc R U . . .
C6 C 0.15026(10) 0.46344(9) 0.79889(10) 0.0302(4) Uani 1 1 d . . . . .
H6 H 0.1842 0.4344 0.7986 0.036 Uiso 1 1 calc R U . . .
C7 C 0.09220(10) 0.44984(9) 0.82902(10) 0.0329(4) Uani 1 1 d . . . . .
H7 H 0.0864 0.4112 0.8497 0.039 Uiso 1 1 calc R U . . .
C8 C 0.04254(9) 0.49201(9) 0.82923(10) 0.0294(4) Uani 1 1 d . . . . .
H8 H 0.0032 0.4815 0.8498 0.035 Uiso 1 1 calc R U . . .
C8A C 0.04873(8) 0.54992(8) 0.79984(8) 0.0211(3) Uani 1 1 d . . . . .
B9 B -0.01464(9) 0.59404(9) 0.79057(10) 0.0213(4) Uani 1 1 d . . . . .
C9A C 0.00369(8) 0.66246(8) 0.76486(8) 0.0211(3) Uani 1 1 d . . . . .
B10 B 0.12006(9) 0.62839(9) 0.74105(10) 0.0225(4) Uani 1 1 d . . . . .
C10A C 0.10849(8) 0.56406(8) 0.77014(8) 0.0208(3) Uani 1 1 d . . . . .
P1B P 0.03937(2) 0.66162(2) 0.94320(2) 0.02303(9) Uani 1 1 d . . . . .
C1B C -0.03290(9) 0.61440(8) 0.92943(9) 0.0251(3) Uani 1 1 d . . . . .
C2B C -0.05507(8) 0.59405(8) 0.86304(9) 0.0236(3) Uani 1 1 d . . . . .
C3B C -0.11660(9) 0.56672(9) 0.86030(10) 0.0307(4) Uani 1 1 d . . . . .
H3B H -0.1341 0.5538 0.8165 0.037 Uiso 1 1 calc R U . . .
C4B C -0.15320(10) 0.55769(10) 0.91841(11) 0.0360(5) Uani 1 1 d . . . . .
H4B H -0.1948 0.5396 0.9135 0.043 Uiso 1 1 calc R U . . .
C5B C -0.12897(10) 0.57494(10) 0.98296(11) 0.0373(5) Uani 1 1 d . . . . .
H5B H -0.1526 0.5674 1.0233 0.045 Uiso 1 1 calc R U . . .
C6B C -0.06960(10) 0.60347(10) 0.98800(10) 0.0335(4) Uani 1 1 d . . . . .
H6B H -0.0530 0.6161 1.0323 0.040 Uiso 1 1 calc R U . . .
C7B C 0.06902(10) 0.64663(10) 1.03329(9) 0.0334(4) Uani 1 1 d . . . . .
H7B H 0.0330 0.6546 1.0650 0.040 Uiso 1 1 calc R U . . .
C8B C 0.12585(12) 0.68788(13) 1.05453(12) 0.0484(6) Uani 1 1 d . . . . .
H8A H 0.1421 0.6771 1.1014 0.073 Uiso 1 1 calc R U . . .
H8B H 0.1114 0.7302 1.0540 0.073 Uiso 1 1 calc R U . . .
H8C H 0.1605 0.6828 1.0218 0.073 Uiso 1 1 calc R U . . .
C9B C 0.08830(12) 0.57994(11) 1.04016(12) 0.0459(6) Uani 1 1 d . . . . .
H9A H 0.1230 0.5711 1.0085 0.069 Uiso 1 1 calc R U . . .
H9B H 0.0508 0.5543 1.0284 0.069 Uiso 1 1 calc R U . . .
H9C H 0.1035 0.5717 1.0880 0.069 Uiso 1 1 calc R U . . .
C10B C 0.00350(10) 0.73879(9) 0.93991(11) 0.0325(4) Uani 1 1 d . . . . .
H10B H -0.0286 0.7383 0.8997 0.039 Uiso 1 1 calc R U . . .
C11B C -0.03537(12) 0.75425(11) 1.00345(13) 0.0472(6) Uani 1 1 d . . . . .
H11A H -0.0060 0.7574 1.0445 0.071 Uiso 1 1 calc R U . . .
H11B H -0.0672 0.7222 1.0108 0.071 Uiso 1 1 calc R U . . .
H11C H -0.0578 0.7930 0.9958 0.071 Uiso 1 1 calc R U . . .
C12B C 0.05161(13) 0.78852(10) 0.92368(14) 0.0477(6) Uani 1 1 d . . . . .
H12A H 0.0287 0.8272 0.9181 0.072 Uiso 1 1 calc R U . . .
H12B H 0.0729 0.7786 0.8807 0.072 Uiso 1 1 calc R U . . .
H12C H 0.0841 0.7918 0.9619 0.072 Uiso 1 1 calc R U . . .
O1B O -0.05677(6) 0.56441(6) 0.73605(6) 0.0288(3) Uani 1 1 d . . . . .
Si1B Si -0.08469(2) 0.54723(2) 0.66014(3) 0.02534(10) Uani 1 1 d . . . . .
C13B C -0.13400(10) 0.61442(10) 0.62686(10) 0.0334(4) Uani 1 1 d . . . . .
H13B H -0.1043 0.6502 0.6300 0.040 Uiso 1 1 calc R U . . .
C14B C -0.15892(13) 0.61131(13) 0.55137(12) 0.0506(6) Uani 1 1 d . . . . .
H14A H -0.1920 0.5796 0.5464 0.076 Uiso 1 1 calc R U . . .
H14B H -0.1230 0.6018 0.5216 0.076 Uiso 1 1 calc R U . . .
H14C H -0.1778 0.6505 0.5376 0.076 Uiso 1 1 calc R U . . .
C15B C -0.18955(11) 0.62890(12) 0.67370(13) 0.0464(6) Uani 1 1 d . . . . .
H15A H -0.2093 0.6676 0.6595 0.070 Uiso 1 1 calc R U . . .
H15B H -0.1730 0.6319 0.7219 0.070 Uiso 1 1 calc R U . . .
H15C H -0.2220 0.5966 0.6698 0.070 Uiso 1 1 calc R U . . .
C16B C -0.02057(10) 0.53065(9) 0.59576(10) 0.0326(4) Uani 1 1 d . . . . .
H16B H -0.0437 0.5183 0.5514 0.039 Uiso 1 1 calc R U . . .
C17B C 0.01950(12) 0.58644(12) 0.57951(13) 0.0467(6) Uani 1 1 d . . . . .
H17A H 0.0416 0.6011 0.6222 0.070 Uiso 1 1 calc R U . . .
H17B H -0.0089 0.6183 0.5603 0.070 Uiso 1 1 calc R U . . .
H17C H 0.0516 0.5758 0.5456 0.070 Uiso 1 1 calc R U . . .
C18B C 0.02458(12) 0.47799(12) 0.61744(12) 0.0471(6) Uani 1 1 d . . . . .
H18A H 0.0571 0.4725 0.5825 0.071 Uiso 1 1 calc R U . . .
H18B H -0.0008 0.4407 0.6213 0.071 Uiso 1 1 calc R U . . .
H18C H 0.0461 0.4872 0.6624 0.071 Uiso 1 1 calc R U . . .
C19B C -0.13838(11) 0.47790(11) 0.66734(13) 0.0433(5) Uani 1 1 d . . . . .
H19B H -0.1804 0.4926 0.6850 0.052 Uiso 1 1 calc R U . . .
C20B C -0.11189(13) 0.43104(11) 0.72011(14) 0.0531(6) Uani 1 1 d . . . . .
H20A H -0.1440 0.3990 0.7257 0.080 Uiso 1 1 calc R U . . .
H20B H -0.1027 0.4509 0.7649 0.080 Uiso 1 1 calc R U . . .
H20C H -0.0720 0.4133 0.7034 0.080 Uiso 1 1 calc R U . . .
C21B C -0.15444(16) 0.44659(13) 0.59735(16) 0.0666(9) Uani 1 1 d . . . . .
H21A H -0.1148 0.4299 0.5788 0.100 Uiso 1 1 calc R U . . .
H21B H -0.1733 0.4762 0.5645 0.100 Uiso 1 1 calc R U . . .
H21C H -0.1854 0.4137 0.6042 0.100 Uiso 1 1 calc R U . . .
P1C P 0.23453(2) 0.66562(2) 0.83863(3) 0.02774(10) Uani 1 1 d . . . . .
C1C C 0.23914(9) 0.66781(8) 0.74477(10) 0.0262(4) Uani 1 1 d . . . . .
C2C C 0.18566(9) 0.64575(8) 0.70596(10) 0.0256(4) Uani 1 1 d . . . . .
C3C C 0.19006(10) 0.64370(11) 0.63367(11) 0.0374(5) Uani 1 1 d . . . . .
H3C H 0.1548 0.6279 0.6062 0.045 Uiso 1 1 calc R U . . .
C4C C 0.24466(11) 0.66415(11) 0.60118(12) 0.0422(5) Uani 1 1 d . . . . .
H4C H 0.2467 0.6618 0.5521 0.051 Uiso 1 1 calc R U . . .
C5C C 0.29604(11) 0.68799(10) 0.64039(12) 0.0413(5) Uani 1 1 d . . . . .
H5C H 0.3329 0.7031 0.6182 0.050 Uiso 1 1 calc R U . . .
C6C C 0.29371(10) 0.68974(9) 0.71161(12) 0.0354(4) Uani 1 1 d . . . . .
H6C H 0.3292 0.7058 0.7385 0.042 Uiso 1 1 calc R U . . .
C7C C 0.28498(10) 0.59906(11) 0.86451(12) 0.0385(5) Uani 1 1 d . . . . .
H7C H 0.2760 0.5678 0.8279 0.046 Uiso 1 1 calc R U . . .
C8C C 0.26517(13) 0.57050(14) 0.93183(14) 0.0587(7) Uani 1 1 d . . . . .
H8D H 0.2909 0.5338 0.9410 0.088 Uiso 1 1 calc R U . . .
H8E H 0.2192 0.5598 0.9281 0.088 Uiso 1 1 calc R U . . .
H8F H 0.2726 0.5994 0.9700 0.088 Uiso 1 1 calc R U . . .
C9C C 0.35789(11) 0.61178(13) 0.86331(14) 0.0524(6) Uani 1 1 d . . . . .
H9D H 0.3698 0.6418 0.8990 0.079 Uiso 1 1 calc R U . . .
H9E H 0.3685 0.6275 0.8176 0.079 Uiso 1 1 calc R U . . .
H9F H 0.3819 0.5741 0.8726 0.079 Uiso 1 1 calc R U . . .
C10C C 0.27485(11) 0.73557(11) 0.86929(13) 0.0466(6) Uani 1 1 d . . . . .
H10C H 0.3193 0.7362 0.8507 0.056 Uiso 1 1 calc R U . . .
C11C C 0.28152(16) 0.73793(16) 0.94826(15) 0.0777(11) Uani 1 1 d . . . . .
H11D H 0.3072 0.7735 0.9625 0.117 Uiso 1 1 calc R U . . .
H11E H 0.3031 0.7011 0.9656 0.117 Uiso 1 1 calc R U . . .
H11F H 0.2385 0.7408 0.9675 0.117 Uiso 1 1 calc R U . . .
C12C C 0.23780(14) 0.79020(12) 0.8396(2) 0.0743(10) Uani 1 1 d . . . . .
H12D H 0.1944 0.7910 0.8580 0.111 Uiso 1 1 calc R U . . .
H12E H 0.2344 0.7871 0.7889 0.111 Uiso 1 1 calc R U . . .
H12F H 0.2608 0.8275 0.8529 0.111 Uiso 1 1 calc R U . . .
Au2 Au 0.62895(2) 0.67319(2) 0.36733(2) 0.02889(2) Uani 1 1 d . . . . .
C11 C 0.45848(10) 0.72221(10) 0.26246(12) 0.0377(5) Uani 1 1 d . . . . .
H11 H 0.4171 0.7162 0.2809 0.045 Uiso 1 1 calc R U . . .
C12 C 0.47216(10) 0.77744(11) 0.23211(13) 0.0431(5) Uani 1 1 d . . . . .
H12 H 0.4407 0.8089 0.2310 0.052 Uiso 1 1 calc R U . . .
C13 C 0.53187(11) 0.78697(11) 0.20319(13) 0.0434(5) Uani 1 1 d . . . . .
H13 H 0.5412 0.8246 0.1817 0.052 Uiso 1 1 calc R U . . .
C14 C 0.57728(10) 0.74136(10) 0.20605(11) 0.0366(5) Uani 1 1 d . . . . .
H14 H 0.6180 0.7479 0.1863 0.044 Uiso 1 1 calc R U . . .
C14A C 0.56462(9) 0.68497(9) 0.23782(10) 0.0281(4) Uani 1 1 d . . . . .
C15 C 0.64824(10) 0.52377(9) 0.27056(10) 0.0322(4) Uani 1 1 d . . . . .
H15 H 0.6879 0.5306 0.2488 0.039 Uiso 1 1 calc R U . . .
C16 C 0.63730(11) 0.46821(10) 0.30052(11) 0.0372(5) Uani 1 1 d . . . . .
H16 H 0.6691 0.4372 0.2997 0.045 Uiso 1 1 calc R U . . .
C17 C 0.57899(12) 0.45830(10) 0.33201(11) 0.0397(5) Uani 1 1 d . . . . .
H17 H 0.5709 0.4202 0.3530 0.048 Uiso 1 1 calc R U . . .
C18 C 0.53255(10) 0.50349(10) 0.33299(11) 0.0359(4) Uani 1 1 d . . . . .
H18 H 0.4931 0.4957 0.3549 0.043 Uiso 1 1 calc R U . . .
C18A C 0.54195(9) 0.56063(9) 0.30256(9) 0.0269(4) Uani 1 1 d . . . . .
B19 B 0.48186(10) 0.60885(11) 0.29679(11) 0.0283(4) Uani 1 1 d . . . . .
C19A C 0.50379(9) 0.67469(9) 0.26689(9) 0.0274(4) Uani 1 1 d . . . . .
B20 B 0.61706(10) 0.63374(10) 0.23990(10) 0.0265(4) Uani 1 1 d . . . . .
C20A C 0.60189(9) 0.57083(8) 0.27143(9) 0.0254(3) Uani 1 1 d . . . . .
P1E P 0.55141(2) 0.66803(2) 0.45107(2) 0.02835(10) Uani 1 1 d D . . . .
C1E C 0.47127(9) 0.63456(9) 0.43625(10) 0.0311(4) Uani 1 1 d . . . . .
C2E C 0.44574(9) 0.61351(9) 0.37185(10) 0.0296(4) Uani 1 1 d . . . . .
C3E C 0.38214(10) 0.59063(11) 0.37324(12) 0.0377(5) Uani 1 1 d . . . . .
H3E H 0.3621 0.5770 0.3309 0.045 Uiso 1 1 calc R U . . .
C4E C 0.34714(10) 0.58695(11) 0.43298(12) 0.0429(5) Uani 1 1 d . . . . .
H4E H 0.3046 0.5706 0.4308 0.051 Uiso 1 1 calc R U . . .
C5E C 0.37372(11) 0.60677(12) 0.49505(12) 0.0466(6) Uani 1 1 d . . . . .
H5E H 0.3505 0.6036 0.5364 0.056 Uiso 1 1 calc R U . . .
C6E C 0.43503(11) 0.63144(12) 0.49636(11) 0.0433(5) Uani 1 1 d . . . . .
H6E H 0.4532 0.6467 0.5389 0.052 Uiso 1 1 calc R U . . .
C7E C 0.58584(11) 0.62379(12) 0.52555(11) 0.0420(5) Uani 1 1 d . . . . .
H7E H 0.5557 0.6278 0.5645 0.050 Uiso 1 1 calc R U . . .
C8E C 0.58830(16) 0.55726(13) 0.50578(16) 0.0652(8) Uani 1 1 d . . . . .
H8G H 0.6166 0.5521 0.4667 0.098 Uiso 1 1 calc R U . . .
H8H H 0.5447 0.5431 0.4924 0.098 Uiso 1 1 calc R U . . .
H8I H 0.6053 0.5336 0.5455 0.098 Uiso 1 1 calc R U . . .
C9E C 0.65207(15) 0.64565(17) 0.55188(16) 0.0726(9) Uani 1 1 d . . . . .
H9G H 0.6669 0.6208 0.5915 0.109 Uiso 1 1 calc R U . . .
H9H H 0.6492 0.6881 0.5664 0.109 Uiso 1 1 calc R U . . .
H9I H 0.6828 0.6421 0.5147 0.109 Uiso 1 1 calc R U . . .
C10E C 0.5336(2) 0.74473(17) 0.4837(2) 0.0428(12) Uani 0.788(5) 1 d D U P A 1
H10E H 0.5102 0.7396 0.5277 0.051 Uiso 0.788(5) 1 calc R U P A 1
C11E C 0.4876(3) 0.7764(3) 0.4321(3) 0.099(2) Uani 0.788(5) 1 d D U P A 1
H11G H 0.4774 0.8169 0.4494 0.148 Uiso 0.788(5) 1 calc R U P A 1
H11H H 0.4477 0.7527 0.4262 0.148 Uiso 0.788(5) 1 calc R U P A 1
H11I H 0.5080 0.7800 0.3873 0.148 Uiso 0.788(5) 1 calc R U P A 1
C12E C 0.59201(17) 0.78308(15) 0.50039(19) 0.0573(10) Uani 0.788(5) 1 d D U P A 1
H12G H 0.6164 0.7887 0.4584 0.086 Uiso 0.788(5) 1 calc R U P A 1
H12H H 0.6195 0.7629 0.5360 0.086 Uiso 0.788(5) 1 calc R U P A 1
H12I H 0.5783 0.8226 0.5177 0.086 Uiso 0.788(5) 1 calc R U P A 1
C10D C 0.5358(12) 0.7481(5) 0.4742(9) 0.074(7) Uani 0.212(5) 1 d D U P A 2
H10D H 0.5793 0.7660 0.4862 0.089 Uiso 0.212(5) 1 calc R U P A 2
C11D C 0.4958(9) 0.7598(7) 0.5363(8) 0.099(2) Uani 0.212(5) 1 d D U P A 2
H11J H 0.5021 0.8018 0.5518 0.148 Uiso 0.212(5) 1 calc R U P A 2
H11K H 0.5093 0.7321 0.5739 0.148 Uiso 0.212(5) 1 calc R U P A 2
H11L H 0.4501 0.7531 0.5236 0.148 Uiso 0.212(5) 1 calc R U P A 2
C12D C 0.5098(8) 0.7835(7) 0.4118(7) 0.038(3) Uani 0.212(5) 1 d D U P A 2
H12J H 0.4707 0.7636 0.3926 0.057 Uiso 0.212(5) 1 calc R U P A 2
H12K H 0.5425 0.7848 0.3765 0.057 Uiso 0.212(5) 1 calc R U P A 2
H12L H 0.4993 0.8249 0.4261 0.057 Uiso 0.212(5) 1 calc R U P A 2
O1E O 0.43239(7) 0.58442(7) 0.24554(7) 0.0384(3) Uani 1 1 d . U . . .
Si1E Si 0.40794(3) 0.55398(3) 0.17424(3) 0.03866(13) Uani 1 1 d D U . . .
C13E C 0.32640(17) 0.5834(2) 0.1445(2) 0.0684(13) Uani 0.735(3) 1 d D U P B 1
H13E H 0.3165 0.5674 0.0967 0.082 Uiso 0.735(3) 1 calc R U P B 1
C14E C 0.2739(2) 0.5628(2) 0.1900(3) 0.0884(12) Uani 0.735(3) 1 d D U P B 1
H14D H 0.2804 0.5809 0.2361 0.133 Uiso 0.735(3) 1 calc R U P B 1
H14E H 0.2750 0.5185 0.1939 0.133 Uiso 0.735(3) 1 calc R U P B 1
H14F H 0.2319 0.5755 0.1697 0.133 Uiso 0.735(3) 1 calc R U P B 1
C15E C 0.3289(2) 0.6527(2) 0.1401(3) 0.0884(12) Uani 0.735(3) 1 d D U P B 1
H15D H 0.2895 0.6677 0.1159 0.133 Uiso 0.735(3) 1 calc R U P B 1
H15E H 0.3667 0.6650 0.1146 0.133 Uiso 0.735(3) 1 calc R U P B 1
H15F H 0.3321 0.6698 0.1871 0.133 Uiso 0.735(3) 1 calc R U P B 1
C16E C 0.4667(2) 0.5739(2) 0.10397(17) 0.0625(12) Uani 0.735(3) 1 d D U P B 1
H16E H 0.4815 0.6162 0.1147 0.075 Uiso 0.735(3) 1 calc R U P B 1
C17E C 0.5285(2) 0.5356(3) 0.1036(3) 0.0882(19) Uani 0.735(3) 1 d D U P B 1
H17D H 0.5172 0.4932 0.0940 0.132 Uiso 0.735(3) 1 calc R U P B 1
H17E H 0.5514 0.5385 0.1490 0.132 Uiso 0.735(3) 1 calc R U P B 1
H17F H 0.5564 0.5507 0.0675 0.132 Uiso 0.735(3) 1 calc R U P B 1
C18E C 0.4398(2) 0.5758(2) 0.0289(2) 0.0816(15) Uani 0.735(3) 1 d D U P B 1
H18D H 0.4751 0.5836 -0.0023 0.122 Uiso 0.735(3) 1 calc R U P B 1
H18E H 0.4076 0.6081 0.0239 0.122 Uiso 0.735(3) 1 calc R U P B 1
H18F H 0.4196 0.5368 0.0170 0.122 Uiso 0.735(3) 1 calc R U P B 1
C19E C 0.4104(3) 0.46916(14) 0.1877(2) 0.0541(12) Uani 0.735(3) 1 d D U P B 1
H19E H 0.4571 0.4587 0.1960 0.065 Uiso 0.735(3) 1 calc R U P B 1
C20E C 0.3885(4) 0.4353(3) 0.1205(3) 0.089(2) Uani 0.735(3) 1 d D U P B 1
H20D H 0.3975 0.3919 0.1260 0.133 Uiso 0.735(3) 1 calc R U P B 1
H20E H 0.4121 0.4512 0.0814 0.133 Uiso 0.735(3) 1 calc R U P B 1
H20F H 0.3420 0.4414 0.1117 0.133 Uiso 0.735(3) 1 calc R U P B 1
C21E C 0.3765(2) 0.44699(16) 0.25094(19) 0.0600(11) Uani 0.735(3) 1 d D U P B 1
H21D H 0.3298 0.4529 0.2439 0.090 Uiso 0.735(3) 1 calc R U P B 1
H21E H 0.3921 0.4699 0.2918 0.090 Uiso 0.735(3) 1 calc R U P B 1
H21F H 0.3857 0.4038 0.2580 0.090 Uiso 0.735(3) 1 calc R U P B 1
C13D C 0.3193(2) 0.5737(6) 0.1821(9) 0.098(4) Uani 0.265(3) 1 d D U P B 2
H13D H 0.3108 0.5554 0.2283 0.117 Uiso 0.265(3) 1 calc R U P B 2
C14D C 0.2955(5) 0.6385(4) 0.1932(6) 0.058(3) Uani 0.265(3) 1 d D U P B 2
H14G H 0.2579 0.6465 0.1621 0.087 Uiso 0.265(3) 1 calc R U P B 2
H14H H 0.3301 0.6672 0.1833 0.087 Uiso 0.265(3) 1 calc R U P B 2
H14I H 0.2833 0.6434 0.2415 0.087 Uiso 0.265(3) 1 calc R U P B 2
C15D C 0.2693(5) 0.5403(5) 0.1360(8) 0.098(4) Uani 0.265(3) 1 d D U P B 2
H15G H 0.2303 0.5653 0.1299 0.146 Uiso 0.265(3) 1 calc R U P B 2
H15H H 0.2581 0.5018 0.1578 0.146 Uiso 0.265(3) 1 calc R U P B 2
H15I H 0.2872 0.5324 0.0906 0.146 Uiso 0.265(3) 1 calc R U P B 2
C16D C 0.4332(5) 0.5868(5) 0.0893(3) 0.067(3) Uani 0.265(3) 1 d D U P B 2
H16D H 0.4116 0.5650 0.0493 0.081 Uiso 0.265(3) 1 calc R U P B 2
C17D C 0.4212(5) 0.6543(4) 0.0838(6) 0.069(3) Uani 0.265(3) 1 d D U P B 2
H17G H 0.4411 0.6747 0.1245 0.104 Uiso 0.265(3) 1 calc R U P B 2
H17H H 0.3745 0.6620 0.0819 0.104 Uiso 0.265(3) 1 calc R U P B 2
H17I H 0.4401 0.6699 0.0416 0.104 Uiso 0.265(3) 1 calc R U P B 2
C18D C 0.5052(6) 0.5756(6) 0.0917(8) 0.073(4) Uani 0.265(3) 1 d D U P B 2
H18G H 0.5224 0.5847 0.0462 0.109 Uiso 0.265(3) 1 calc R U P B 2
H18H H 0.5137 0.5330 0.1033 0.109 Uiso 0.265(3) 1 calc R U P B 2
H18I H 0.5262 0.6017 0.1270 0.109 Uiso 0.265(3) 1 calc R U P B 2
C19D C 0.4014(6) 0.4693(2) 0.1602(6) 0.052(3) Uani 0.265(3) 1 d D U P B 2
H19D H 0.3717 0.4555 0.1966 0.062 Uiso 0.265(3) 1 calc R U P B 2
C20D C 0.4638(7) 0.4337(6) 0.1763(8) 0.098(5) Uani 0.265(3) 1 d D U P B 2
H20G H 0.4946 0.4415 0.1400 0.147 Uiso 0.265(3) 1 calc R U P B 2
H20H H 0.4540 0.3903 0.1779 0.147 Uiso 0.265(3) 1 calc R U P B 2
H20I H 0.4827 0.4467 0.2213 0.147 Uiso 0.265(3) 1 calc R U P B 2
C21D C 0.3689(10) 0.4458(8) 0.0913(8) 0.078(5) Uani 0.265(3) 1 d D U P B 2
H21G H 0.3978 0.4529 0.0530 0.117 Uiso 0.265(3) 1 calc R U P B 2
H21H H 0.3281 0.4674 0.0821 0.117 Uiso 0.265(3) 1 calc R U P B 2
H21I H 0.3603 0.4022 0.0952 0.117 Uiso 0.265(3) 1 calc R U P B 2
P1F P 0.73095(2) 0.69110(2) 0.32725(3) 0.02792(10) Uani 1 1 d . . . . .
C1F C 0.73558(9) 0.67648(8) 0.23493(9) 0.0261(4) Uani 1 1 d . . . . .
C2F C 0.68272(9) 0.64631(9) 0.20250(9) 0.0271(4) Uani 1 1 d . . . . .
C3F C 0.68777(10) 0.63157(11) 0.13212(10) 0.0379(5) Uani 1 1 d . . . . .
H3F H 0.6539 0.6093 0.1092 0.045 Uiso 1 1 calc R U . . .
C4F C 0.74103(11) 0.64860(12) 0.09501(11) 0.0422(5) Uani 1 1 d . . . . .
H4F H 0.7431 0.6379 0.0474 0.051 Uiso 1 1 calc R U . . .
C5F C 0.79080(10) 0.68096(10) 0.12699(11) 0.0394(5) Uani 1 1 d . . . . .
H5F H 0.8264 0.6939 0.1011 0.047 Uiso 1 1 calc R U . . .
C6F C 0.78869(10) 0.69450(9) 0.19690(11) 0.0336(4) Uani 1 1 d . . . . .
H6F H 0.8233 0.7161 0.2193 0.040 Uiso 1 1 calc R U . . .
C7F C 0.79091(10) 0.64440(10) 0.37558(10) 0.0332(4) Uani 1 1 d . . . . .
H7F H 0.7897 0.6575 0.4252 0.040 Uiso 1 1 calc R U . . .
C8F C 0.77301(11) 0.57727(10) 0.37433(12) 0.0387(5) Uani 1 1 d . . . . .
H8J H 0.7758 0.5616 0.3270 0.058 Uiso 1 1 calc R U . . .
H8K H 0.7288 0.5723 0.3897 0.058 Uiso 1 1 calc R U . . .
H8L H 0.8029 0.5548 0.4055 0.058 Uiso 1 1 calc R U . . .
C9F C 0.86070(10) 0.65360(11) 0.35408(13) 0.0429(5) Uani 1 1 d . . . . .
H9J H 0.8903 0.6331 0.3874 0.064 Uiso 1 1 calc R U . . .
H9K H 0.8706 0.6970 0.3534 0.064 Uiso 1 1 calc R U . . .
H9L H 0.8658 0.6366 0.3077 0.064 Uiso 1 1 calc R U . . .
C10F C 0.75907(12) 0.76967(10) 0.34077(12) 0.0424(5) Uani 1 1 d . . . . .
H10F H 0.8012 0.7743 0.3177 0.051 Uiso 1 1 calc R U . . .
C11F C 0.71104(13) 0.81361(11) 0.30643(16) 0.0556(7) Uani 1 1 d . . . . .
H11M H 0.6692 0.8098 0.3281 0.083 Uiso 1 1 calc R U . . .
H11N H 0.7059 0.8042 0.2568 0.083 Uiso 1 1 calc R U . . .
H11O H 0.7271 0.8552 0.3123 0.083 Uiso 1 1 calc R U . . .
C12F C 0.77065(16) 0.78381(13) 0.41810(15) 0.0651(8) Uani 1 1 d . . . . .
H12M H 0.7812 0.8269 0.4239 0.098 Uiso 1 1 calc R U . . .
H12N H 0.8067 0.7592 0.4369 0.098 Uiso 1 1 calc R U . . .
H12O H 0.7315 0.7744 0.4430 0.098 Uiso 1 1 calc R U . . .

loop_
_atom_site_aniso_label
_atom_site_aniso_U_11
_atom_site_aniso_U_22
_atom_site_aniso_U_33
_atom_site_aniso_U_23
_atom_site_aniso_U_13
_atom_site_aniso_U_12
Au1 0.02380(4) 0.02654(4) 0.02450(3) -0.00400(2) 0.00627(2) -0.00090(3)
C1 0.0204(8) 0.0321(10) 0.0324(9) 0.0047(7) 0.0050(7) 0.0030(7)
C2 0.0290(10) 0.0306(10) 0.0354(10) 0.0062(8) 0.0050(8) 0.0083(8)
C3 0.0339(10) 0.0252(9) 0.0336(10) 0.0079(7) 0.0050(8) 0.0018(8)
C4 0.0253(9) 0.0287(9) 0.0306(9) 0.0058(7) 0.0059(7) -0.0011(7)
C4A 0.0196(8) 0.0262(8) 0.0211(7) 0.0018(6) 0.0029(6) 0.0007(6)
C5 0.0225(8) 0.0267(9) 0.0280(8) -0.0033(7) 0.0037(7) 0.0021(7)
C6 0.0317(10) 0.0282(9) 0.0307(9) -0.0009(7) 0.0019(8) 0.0090(8)
C7 0.0408(11) 0.0269(9) 0.0314(9) 0.0076(7) 0.0074(8) 0.0050(8)
C8 0.0290(9) 0.0308(10) 0.0290(9) 0.0067(7) 0.0085(7) 0.0021(7)
C8A 0.0219(8) 0.0247(8) 0.0169(7) 0.0005(6) 0.0014(6) -0.0003(6)
B9 0.0179(8) 0.0255(9) 0.0207(8) 0.0031(7) 0.0033(7) -0.0008(7)
C9A 0.0190(8) 0.0246(8) 0.0196(7) 0.0011(6) 0.0020(6) 0.0006(6)
B10 0.0192(9) 0.0274(10) 0.0209(8) -0.0003(7) 0.0031(7) -0.0015(7)
C10A 0.0198(8) 0.0245(8) 0.0182(7) -0.0022(6) 0.0010(6) 0.0002(6)
P1B 0.0265(2) 0.0239(2) 0.01910(19) -0.00088(16) 0.00566(16) 0.00322(17)
C1B 0.0263(9) 0.0257(9) 0.0238(8) 0.0028(7) 0.0076(7) 0.0039(7)
C2B 0.0216(8) 0.0250(9) 0.0246(8) 0.0051(6) 0.0068(6) 0.0035(7)
C3B 0.0233(9) 0.0349(10) 0.0342(10) 0.0057(8) 0.0059(7) -0.0009(7)
C4B 0.0248(9) 0.0382(11) 0.0458(12) 0.0091(9) 0.0126(8) -0.0003(8)
C5B 0.0356(11) 0.0409(12) 0.0371(11) 0.0078(9) 0.0216(9) 0.0023(9)
C6B 0.0355(11) 0.0386(11) 0.0272(9) 0.0017(8) 0.0122(8) 0.0023(8)
C7B 0.0349(11) 0.0452(12) 0.0205(8) 0.0026(8) 0.0049(7) 0.0055(9)
C8B 0.0482(14) 0.0672(17) 0.0294(10) -0.0080(10) -0.0037(10) -0.0045(12)
C9B 0.0494(14) 0.0499(14) 0.0388(12) 0.0172(10) 0.0070(10) 0.0141(11)
C10B 0.0363(11) 0.0272(10) 0.0343(10) 0.0002(8) 0.0056(8) 0.0072(8)
C11B 0.0526(14) 0.0361(12) 0.0543(14) -0.0070(10) 0.0196(11) 0.0114(10)
C12B 0.0559(15) 0.0276(11) 0.0607(15) 0.0031(10) 0.0157(12) 0.0025(10)
O1B 0.0257(7) 0.0357(7) 0.0249(6) 0.0009(5) -0.0006(5) -0.0047(5)
Si1B 0.0232(2) 0.0254(2) 0.0271(2) 0.00034(19) -0.00314(19) -0.00220(19)
C13B 0.0331(10) 0.0340(10) 0.0327(10) 0.0025(8) -0.0049(8) 0.0030(8)
C14B 0.0541(15) 0.0600(16) 0.0368(12) 0.0080(11) -0.0117(11) 0.0104(12)
C15B 0.0390(12) 0.0503(14) 0.0493(13) -0.0018(11) -0.0042(10) 0.0158(11)
C16B 0.0336(10) 0.0372(11) 0.0269(9) -0.0075(8) -0.0015(8) 0.0018(8)
C17B 0.0435(13) 0.0547(15) 0.0427(12) -0.0046(11) 0.0119(10) -0.0059(11)
C18B 0.0468(14) 0.0507(14) 0.0436(12) -0.0103(10) 0.0005(10) 0.0149(11)
C19B 0.0329(11) 0.0379(12) 0.0584(14) 0.0047(10) -0.0055(10) -0.0111(9)
C20B 0.0591(16) 0.0359(13) 0.0639(16) 0.0125(11) -0.0018(13) -0.0121(11)
C21B 0.072(2) 0.0506(16) 0.075(2) 0.0005(14) -0.0269(16) -0.0261(14)
P1C 0.0214(2) 0.0288(2) 0.0333(2) -0.00833(19) 0.00465(18) -0.00317(18)
C1C 0.0226(9) 0.0217(8) 0.0349(9) -0.0002(7) 0.0089(7) -0.0003(7)
C2C 0.0208(8) 0.0250(9) 0.0315(9) 0.0038(7) 0.0080(7) 0.0026(7)
C3C 0.0274(10) 0.0533(13) 0.0322(10) 0.0055(9) 0.0086(8) 0.0016(9)
C4C 0.0357(12) 0.0563(14) 0.0359(11) 0.0126(10) 0.0164(9) 0.0064(10)
C5C 0.0323(11) 0.0391(12) 0.0542(13) 0.0115(10) 0.0221(10) -0.0009(9)
C6C 0.0236(9) 0.0312(10) 0.0522(12) -0.0007(9) 0.0114(9) -0.0033(8)
C7C 0.0302(10) 0.0455(12) 0.0395(11) -0.0014(9) -0.0001(9) 0.0057(9)
C8C 0.0499(15) 0.0701(19) 0.0562(16) 0.0179(14) 0.0049(12) 0.0106(13)
C9C 0.0281(11) 0.0706(18) 0.0583(15) 0.0006(13) -0.0008(10) 0.0081(11)
C10C 0.0353(12) 0.0435(13) 0.0617(15) -0.0243(11) 0.0098(10) -0.0146(10)
C11C 0.074(2) 0.095(2) 0.0658(19) -0.0502(18) 0.0218(16) -0.0413(18)
C12C 0.0545(17) 0.0311(13) 0.138(3) -0.0268(16) 0.0160(18) -0.0086(12)
Au2 0.02793(4) 0.03146(4) 0.02788(4) 0.00018(3) 0.00867(3) -0.00114(3)
C11 0.0226(9) 0.0427(12) 0.0480(12) 0.0117(9) 0.0056(8) 0.0061(8)
C12 0.0280(10) 0.0399(12) 0.0614(14) 0.0154(11) 0.0042(10) 0.0109(9)
C13 0.0322(11) 0.0386(12) 0.0596(14) 0.0219(10) 0.0045(10) 0.0035(9)
C14 0.0264(10) 0.0394(11) 0.0444(11) 0.0152(9) 0.0069(8) 0.0030(8)
C14A 0.0229(9) 0.0335(10) 0.0281(9) 0.0072(7) 0.0031(7) 0.0022(7)
C15 0.0310(10) 0.0326(10) 0.0331(10) -0.0032(8) 0.0042(8) 0.0058(8)
C16 0.0422(12) 0.0289(10) 0.0405(11) -0.0020(8) 0.0023(9) 0.0095(9)
C17 0.0514(13) 0.0291(10) 0.0389(11) 0.0060(8) 0.0056(10) 0.0014(9)
C18 0.0369(11) 0.0359(11) 0.0355(10) 0.0067(8) 0.0086(8) -0.0005(9)
C18A 0.0268(9) 0.0311(10) 0.0229(8) 0.0020(7) 0.0026(7) 0.0003(7)
B19 0.0221(10) 0.0368(12) 0.0264(10) 0.0063(8) 0.0037(8) -0.0005(8)
C19A 0.0206(8) 0.0342(10) 0.0273(9) 0.0058(7) 0.0010(7) 0.0036(7)
B20 0.0219(9) 0.0348(11) 0.0230(9) 0.0015(8) 0.0021(7) 0.0006(8)
C20A 0.0246(9) 0.0290(9) 0.0225(8) -0.0017(7) 0.0013(7) 0.0018(7)
P1E 0.0274(2) 0.0329(3) 0.0252(2) 0.00008(18) 0.00703(18) 0.00578(19)
C1E 0.0244(9) 0.0382(11) 0.0315(9) 0.0058(8) 0.0099(7) 0.0080(8)
C2E 0.0217(9) 0.0344(10) 0.0331(9) 0.0111(8) 0.0068(7) 0.0059(7)
C3E 0.0230(9) 0.0505(13) 0.0399(11) 0.0131(9) 0.0053(8) 0.0026(9)
C4E 0.0236(10) 0.0528(14) 0.0531(13) 0.0192(11) 0.0125(9) 0.0069(9)
C5E 0.0330(11) 0.0651(16) 0.0433(12) 0.0153(11) 0.0203(10) 0.0142(11)
C6E 0.0353(11) 0.0615(15) 0.0341(11) 0.0041(10) 0.0153(9) 0.0092(10)
C7E 0.0362(11) 0.0624(15) 0.0279(10) 0.0085(10) 0.0084(8) 0.0111(10)
C8E 0.073(2) 0.0538(17) 0.0686(18) 0.0262(14) 0.0024(15) 0.0172(14)
C9E 0.0539(18) 0.108(3) 0.0545(17) 0.0112(17) -0.0172(14) 0.0026(17)
C10E 0.044(2) 0.039(3) 0.046(2) -0.0141(18) 0.0040(18) 0.012(2)
C11E 0.120(5) 0.059(3) 0.114(5) -0.024(3) -0.046(4) 0.040(4)
C12E 0.068(2) 0.0394(18) 0.065(2) -0.0151(15) 0.0038(17) -0.0012(16)
C10D 0.104(17) 0.042(13) 0.075(11) -0.006(9) -0.028(9) 0.015(12)
C11D 0.120(5) 0.059(3) 0.114(5) -0.024(3) -0.046(4) 0.040(4)
C12D 0.046(7) 0.020(5) 0.048(6) -0.005(4) 0.016(5) 0.013(5)
O1E 0.0258(7) 0.0557(10) 0.0336(7) 0.0073(7) -0.0013(6) -0.0083(6)
Si1E 0.0402(3) 0.0300(3) 0.0452(3) 0.0019(2) -0.0053(3) -0.0055(2)
C13E 0.065(2) 0.063(2) 0.074(3) -0.028(2) -0.041(2) 0.022(2)
C14E 0.070(2) 0.099(3) 0.094(3) -0.031(2) -0.0319(19) 0.0287(19)
C15E 0.070(2) 0.099(3) 0.094(3) -0.031(2) -0.0319(19) 0.0287(19)
C16E 0.097(4) 0.063(3) 0.0271(17) -0.0018(16) 0.001(2) -0.030(3)
C17E 0.050(2) 0.162(6) 0.054(2) -0.035(3) 0.014(2) -0.028(3)
C18E 0.104(4) 0.096(4) 0.045(2) 0.008(2) 0.002(2) -0.020(3)
C19E 0.064(3) 0.0360(19) 0.062(3) 0.0007(16) 0.002(2) 0.0004(17)
C20E 0.143(7) 0.043(3) 0.082(4) -0.017(3) 0.029(4) -0.027(4)
C21E 0.081(3) 0.0336(17) 0.065(2) 0.0103(16) -0.003(2) -0.0216(17)
C13D 0.044(4) 0.094(7) 0.151(10) -0.041(7) -0.033(5) 0.007(4)
C14D 0.036(5) 0.056(6) 0.082(8) -0.011(5) -0.009(5) 0.013(4)
C15D 0.044(4) 0.094(7) 0.151(10) -0.041(7) -0.033(5) 0.007(4)
C16D 0.084(7) 0.083(7) 0.031(4) 0.009(5) -0.031(5) -0.029(6)
C17D 0.083(8) 0.071(6) 0.055(6) 0.028(5) 0.006(6) -0.027(5)
C18D 0.091(8) 0.060(8) 0.069(9) -0.019(7) 0.034(7) -0.014(6)
C19D 0.063(7) 0.037(5) 0.055(7) 0.002(4) 0.014(6) -0.008(4)
C20D 0.111(11) 0.060(7) 0.120(12) -0.028(8) -0.031(9) 0.037(7)
C21D 0.101(11) 0.051(9) 0.081(12) -0.016(8) -0.008(8) -0.018(8)
P1F 0.0269(2) 0.0288(2) 0.0286(2) -0.00138(18) 0.00698(18) -0.00387(19)
C1F 0.0241(9) 0.0259(9) 0.0288(9) 0.0058(7) 0.0069(7) 0.0023(7)
C2F 0.0249(9) 0.0303(9) 0.0264(8) 0.0052(7) 0.0043(7) 0.0057(7)
C3F 0.0312(10) 0.0565(14) 0.0262(9) 0.0014(9) 0.0040(8) 0.0030(9)
C4F 0.0390(12) 0.0628(15) 0.0254(9) 0.0079(9) 0.0096(8) 0.0113(11)
C5F 0.0328(11) 0.0470(13) 0.0398(11) 0.0170(9) 0.0182(9) 0.0073(9)
C6F 0.0265(10) 0.0346(10) 0.0404(11) 0.0083(8) 0.0107(8) 0.0014(8)
C7F 0.0313(10) 0.0396(11) 0.0287(9) -0.0002(8) 0.0008(8) -0.0035(8)
C8F 0.0383(12) 0.0383(12) 0.0395(11) 0.0025(9) 0.0019(9) 0.0006(9)
C9F 0.0283(11) 0.0530(14) 0.0473(13) 0.0047(10) -0.0007(9) -0.0031(10)
C10F 0.0435(13) 0.0331(11) 0.0515(13) -0.0065(9) 0.0135(10) -0.0121(9)
C11F 0.0572(16) 0.0295(12) 0.0814(19) 0.0005(12) 0.0200(14) -0.0033(11)
C12F 0.089(2) 0.0478(15) 0.0594(17) -0.0207(13) 0.0088(15) -0.0259(15)

loop_
_atom_type_symbol
_atom_type_description
_atom_type_scat_dispersion_real
_atom_type_scat_dispersion_imag
_atom_type_scat_source
C C 0.0033 0.0016 'International Tables Vol C Tables 4.2.6.8 and 6.1.1.4'
H H 0.0000 0.0000 'International Tables Vol C Tables 4.2.6.8 and 6.1.1.4'
B B 0.0013 0.0007 'International Tables Vol C Tables 4.2.6.8 and 6.1.1.4'
O O 0.0106 0.0060 'International Tables Vol C Tables 4.2.6.8 and 6.1.1.4'
Si Si 0.0817 0.0704 'International Tables Vol C Tables 4.2.6.8 and 6.1.1.4'
P P 0.1023 0.0942 'International Tables Vol C Tables 4.2.6.8 and 6.1.1.4'
Au Au -2.0133 8.8022 'International Tables Vol C Tables 4.2.6.8 and 6.1.1.4'

loop_
_geom_angle_atom_site_label_1
_geom_angle_atom_site_label_2
_geom_angle_atom_site_label_3
_geom_angle
P1C Au1 P1B 159.725(17)
P1C Au1 B10 76.81(4)
P1B Au1 B10 123.20(4)
C2 C1 C9A 122.34(17)
C2 C1 H1 118.8
C9A C1 H1 118.8
C3 C2 C1 120.22(17)
C3 C2 H2 119.9
C1 C2 H2 119.9
C4 C3 C2 119.11(18)
C4 C3 H3 120.4
C2 C3 H3 120.4
C3 C4 C4A 121.48(17)
C3 C4 H4 119.3
C4A C4 H4 119.3
C9A C4A C4 119.86(16)
C9A C4A B10 120.14(15)
C4 C4A B10 119.99(15)
C6 C5 C10A 121.68(17)
C6 C5 H5 119.2
C10A C5 H5 119.2
C5 C6 C7 118.82(17)
C5 C6 H6 120.6
C7 C6 H6 120.6
C8 C7 C6 120.71(18)
C8 C7 H7 119.6
C6 C7 H7 119.6
C7 C8 C8A 121.93(17)
C7 C8 H8 119.0
C8A C8 H8 119.0
C8 C8A C10A 117.25(16)
C8 C8A B9 119.90(15)
C10A C8A B9 122.21(15)
O1B B9 C8A 105.06(14)
O1B B9 C9A 109.07(14)
C8A B9 C9A 112.73(14)
O1B B9 C2B 107.09(14)
C8A B9 C2B 109.74(13)
C9A B9 C2B 112.71(14)
C1 C9A C4A 116.98(16)
C1 C9A B9 120.51(15)
C4A C9A B9 122.39(15)
C10A B10 C4A 120.74(15)
C10A B10 C2C 121.52(16)
C4A B10 C2C 117.64(15)
C10A B10 Au1 82.30(10)
C4A B10 Au1 81.75(10)
C2C B10 Au1 109.33(12)
C5 C10A C8A 119.58(16)
C5 C10A B10 120.52(15)
C8A C10A B10 119.87(15)
C1B P1B C7B 105.80(9)
C1B P1B C10B 101.13(9)
C7B P1B C10B 108.25(9)
C1B P1B Au1 123.16(6)
C7B P1B Au1 106.97(7)
C10B P1B Au1 110.75(7)
C6B C1B C2B 120.38(18)
C6B C1B P1B 116.42(15)
C2B C1B P1B 122.95(13)
C3B C2B C1B 115.42(16)
C3B C2B B9 117.07(16)
C1B C2B B9 127.31(16)
C4B C3B C2B 123.51(19)
C4B C3B H3B 118.2
C2B C3B H3B 118.2
C5B C4B C3B 119.86(19)
C5B C4B H4B 120.1
C3B C4B H4B 120.1
C4B C5B C6B 118.72(18)
C4B C5B H5B 120.6
C6B C5B H5B 120.6
C5B C6B C1B 121.97(19)
C5B C6B H6B 119.0
C1B C6B H6B 119.0
C9B C7B C8B 110.72(19)
C9B C7B P1B 109.22(15)
C8B C7B P1B 111.57(15)
C9B C7B H7B 108.4
C8B C7B H7B 108.4
P1B C7B H7B 108.4
C7B C8B H8A 109.5
C7B C8B H8B 109.5
H8A C8B H8B 109.5
C7B C8B H8C 109.5
H8A C8B H8C 109.5
H8B C8B H8C 109.5
C7B C9B H9A 109.5
C7B C9B H9B 109.5
H9A C9B H9B 109.5
C7B C9B H9C 109.5
H9A C9B H9C 109.5
H9B C9B H9C 109.5
C12B C10B C11B 111.92(18)
C12B C10B P1B 113.79(15)
C11B C10B P1B 113.52(15)
C12B C10B H10B 105.6
C11B C10B H10B 105.6
P1B C10B H10B 105.6
C10B C11B H11A 109.5
C10B C11B H11B 109.5
H11A C11B H11B 109.5
C10B C11B H11C 109.5
H11A C11B H11C 109.5
H11B C11B H11C 109.5
C10B C12B H12A 109.5
C10B C12B H12B 109.5
H12A C12B H12B 109.5
C10B C12B H12C 109.5
H12A C12B H12C 109.5
H12B C12B H12C 109.5
B9 O1B Si1B 158.53(12)
O1B Si1B C16B 114.22(8)
O1B Si1B C13B 107.14(8)
C16B Si1B C13B 108.16(9)
O1B Si1B C19B 108.37(9)
C16B Si1B C19B 108.72(11)
C13B Si1B C19B 110.20(10)
C15B C13B C14B 109.91(18)
C15B C13B Si1B 111.83(15)
C14B C13B Si1B 116.37(16)
C15B C13B H13B 106.0
C14B C13B H13B 106.0
Si1B C13B H13B 106.0
C13B C14B H14A 109.5
C13B C14B H14B 109.5
H14A C14B H14B 109.5
C13B C14B H14C 109.5
H14A C14B H14C 109.5
H14B C14B H14C 109.5
C13B C15B H15A 109.5
C13B C15B H15B 109.5
H15A C15B H15B 109.5
C13B C15B H15C 109.5
H15A C15B H15C 109.5
H15B C15B H15C 109.5
C17B C16B C18B 109.63(19)
C17B C16B Si1B 112.43(15)
C18B C16B Si1B 113.76(15)
C17B C16B H16B 106.9
C18B C16B H16B 106.9
Si1B C16B H16B 106.9
C16B C17B H17A 109.5
C16B C17B H17B 109.5
H17A C17B H17B 109.5
C16B C17B H17C 109.5
H17A C17B H17C 109.5
H17B C17B H17C 109.5
C16B C18B H18A 109.5
C16B C18B H18B 109.5
H18A C18B H18B 109.5
C16B C18B H18C 109.5
H18A C18B H18C 109.5
H18B C18B H18C 109.5
C20B C19B C21B 109.7(2)
C20B C19B Si1B 113.33(16)
C21B C19B Si1B 113.78(18)
C20B C19B H19B 106.5
C21B C19B H19B 106.5
Si1B C19B H19B 106.5
C19B C20B H20A 109.5
C19B C20B H20B 109.5
H20A C20B H20B 109.5
C19B C20B H20C 109.5
H20A C20B H20C 109.5
H20B C20B H20C 109.5
C19B C21B H21A 109.5
C19B C21B H21B 109.5
H21A C21B H21B 109.5
C19B C21B H21C 109.5
H21A C21B H21C 109.5
H21B C21B H21C 109.5
C1C P1C C10C 104.85(10)
C1C P1C C7C 103.71(9)
C10C P1C C7C 109.48(11)
C1C P1C Au1 112.11(6)
C10C P1C Au1 113.89(8)
C7C P1C Au1 112.08(7)
C2C C1C C6C 120.62(18)
C2C C1C P1C 116.85(13)
C6C C1C P1C 122.52(16)
C1C C2C C3C 117.50(17)
C1C C2C B10 121.86(16)
C3C C2C B10 120.47(17)
C4C C3C C2C 121.7(2)
C4C C3C H3C 119.2
C2C C3C H3C 119.2
C5C C4C C3C 119.9(2)
C5C C4C H4C 120.1
C3C C4C H4C 120.1
C6C C5C C4C 119.91(19)
C6C C5C H5C 120.0
C4C C5C H5C 120.0
C5C C6C C1C 120.3(2)
C5C C6C H6C 119.8
C1C C6C H6C 119.8
C8C C7C C9C 112.9(2)
C8C C7C P1C 112.96(16)
C9C C7C P1C 113.17(17)
C8C C7C H7C 105.6
C9C C7C H7C 105.6
P1C C7C H7C 105.6
C7C C8C H8D 109.5
C7C C8C H8E 109.5
H8D C8C H8E 109.5
C7C C8C H8F 109.5
H8D C8C H8F 109.5
H8E C8C H8F 109.5
C7C C9C H9D 109.5
C7C C9C H9E 109.5
H9D C9C H9E 109.5
C7C C9C H9F 109.5
H9D C9C H9F 109.5
H9E C9C H9F 109.5
C11C C10C C12C 111.8(2)
C11C C10C P1C 111.78(19)
C12C C10C P1C 109.07(17)
C11C C10C H10C 108.0
C12C C10C H10C 108.0
P1C C10C H10C 108.0
C10C C11C H11D 109.5
C10C C11C H11E 109.5
H11D C11C H11E 109.5
C10C C11C H11F 109.5
H11D C11C H11F 109.5
H11E C11C H11F 109.5
C10C C12C H12D 109.5
C10C C12C H12E 109.5
H12D C12C H12E 109.5
C10C C12C H12F 109.5
H12D C12C H12F 109.5
H12E C12C H12F 109.5
P1F Au2 P1E 154.971(19)
P1F Au2 B20 78.15(5)
P1E Au2 B20 126.60(5)
C12 C11 C19A 122.24(19)
C12 C11 H11 118.9
C19A C11 H11 118.9
C11 C12 C13 120.1(2)
C11 C12 H12 119.9
C13 C12 H12 119.9
C14 C13 C12 119.3(2)
C14 C13 H13 120.3
C12 C13 H13 120.3
C13 C14 C14A 121.42(19)
C13 C14 H14 119.3
C14A C14 H14 119.3
C14 C14A C19A 119.66(17)
C14 C14A B20 120.31(17)
C19A C14A B20 120.03(17)
C16 C15 C20A 121.67(19)
C16 C15 H15 119.2
C20A C15 H15 119.2
C15 C16 C17 118.91(19)
C15 C16 H16 120.5
C17 C16 H16 120.5
C18 C17 C16 120.5(2)
C18 C17 H17 119.7
C16 C17 H17 119.7
C17 C18 C18A 122.07(19)
C17 C18 H18 119.0
C18A C18 H18 119.0
C18 C18A C20A 117.17(18)
C18 C18A B19 119.52(17)
C20A C18A B19 122.94(16)
O1E B19 C19A 106.25(15)
O1E B19 C18A 108.01(17)
C19A B19 C18A 112.36(15)
O1E B19 C2E 106.15(15)
C19A B19 C2E 113.23(17)
C18A B19 C2E 110.43(15)
C11 C19A C14A 117.24(18)
C11 C19A B19 119.32(17)
C14A C19A B19 123.08(17)
C20A B20 C14A 120.27(16)
C20A B20 C2F 121.61(17)
C14A B20 C2F 117.86(17)
C20A B20 Au2 86.68(11)
C14A B20 Au2 79.77(11)
C2F B20 Au2 108.63(12)
C15 C20A C18A 119.62(18)
C15 C20A B20 120.24(17)
C18A C20A B20 120.12(16)
C1E P1E C10E 103.34(16)
C1E P1E C10D 104.9(8)
C1E P1E C7E 103.09(10)
C10E P1E C7E 107.06(17)
C10D P1E C7E 112.3(6)
C1E P1E Au2 123.98(6)
C10E P1E Au2 110.18(15)
C10D P1E Au2 104.6(6)
C7E P1E Au2 108.00(7)
C6E C1E C2E 121.09(19)
C6E C1E P1E 113.68(17)
C2E C1E P1E 125.23(14)
C1E C2E C3E 114.72(17)
C1E C2E B19 128.56(17)
C3E C2E B19 116.63(18)
C4E C3E C2E 123.7(2)
C4E C3E H3E 118.1
C2E C3E H3E 118.1
C5E C4E C3E 120.2(2)
C5E C4E H4E 119.9
C3E C4E H4E 119.9
C4E C5E C6E 118.6(2)
C4E C5E H5E 120.7
C6E C5E H5E 120.7
C5E C6E C1E 121.6(2)
C5E C6E H6E 119.2
C1E C6E H6E 119.2
C8E C7E C9E 110.6(2)
C8E C7E P1E 109.27(17)
C9E C7E P1E 113.87(19)
C8E C7E H7E 107.6
C9E C7E H7E 107.6
P1E C7E H7E 107.6
C7E C8E H8G 109.5
C7E C8E H8H 109.5
H8G C8E H8H 109.5
C7E C8E H8I 109.5
H8G C8E H8I 109.5
H8H C8E H8I 109.5
C7E C9E H9G 109.5
C7E C9E H9H 109.5
H9G C9E H9H 109.5
C7E C9E H9I 109.5
H9G C9E H9I 109.5
H9H C9E H9I 109.5
C12E C10E C11E 111.1(4)
C12E C10E P1E 114.8(3)
C11E C10E P1E 109.0(3)
C12E C10E H10E 107.2
C11E C10E H10E 107.2
P1E C10E H10E 107.2
C10E C11E H11G 109.5
C10E C11E H11H 109.5
H11G C11E H11H 109.5
C10E C11E H11I 109.5
H11G C11E H11I 109.5
H11H C11E H11I 109.5
C10E C12E H12G 109.5
C10E C12E H12H 109.5
H12G C12E H12H 109.5
C10E C12E H12I 109.5
H12G C12E H12I 109.5
H12H C12E H12I 109.5
C11D C10D C12D 110.7(10)
C11D C10D P1E 117.5(11)
C12D C10D P1E 111.1(11)
C11D C10D H10D 105.5
C12D C10D H10D 105.5
P1E C10D H10D 105.5
C10D C11D H11J 109.5
C10D C11D H11K 109.5
H11J C11D H11K 109.5
C10D C11D H11L 109.5
H11J C11D H11L 109.5
H11K C11D H11L 109.5
C10D C12D H12J 109.5
C10D C12D H12K 109.5
H12J C12D H12K 109.5
C10D C12D H12L 109.5
H12J C12D H12L 109.5
H12K C12D H12L 109.5
B19 O1E Si1E 155.14(13)
O1E Si1E C13E 111.63(14)
O1E Si1E C16D 119.9(3)
O1E Si1E C19E 107.03(16)
C13E Si1E C19E 113.8(2)
O1E Si1E C19D 123.9(4)
C16D Si1E C19D 106.0(5)
O1E Si1E C13D 96.3(4)
C16D Si1E C13D 106.5(7)
C19D Si1E C13D 100.1(6)
O1E Si1E C16E 109.02(14)
C13E Si1E C16E 107.1(2)
C19E Si1E C16E 108.1(2)
C14E C13E C15E 111.2(4)
C14E C13E Si1E 112.4(3)
C15E C13E Si1E 109.2(3)
C14E C13E H13E 107.9
C15E C13E H13E 107.9
Si1E C13E H13E 107.9
C13E C14E H14D 109.5
C13E C14E H14E 109.5
H14D C14E H14E 109.5
C13E C14E H14F 109.5
H14D C14E H14F 109.5
H14E C14E H14F 109.5
C13E C15E H15D 109.5
C13E C15E H15E 109.5
H15D C15E H15E 109.5
C13E C15E H15F 109.5
H15D C15E H15F 109.5
H15E C15E H15F 109.5
C18E C16E C17E 106.4(4)
C18E C16E Si1E 117.4(3)
C17E C16E Si1E 115.6(3)
C18E C16E H16E 105.5
C17E C16E H16E 105.5
Si1E C16E H16E 105.5
C16E C17E H17D 109.5
C16E C17E H17E 109.5
H17D C17E H17E 109.5
C16E C17E H17F 109.5
H17D C17E H17F 109.5
H17E C17E H17F 109.5
C16E C18E H18D 109.5
C16E C18E H18E 109.5
H18D C18E H18E 109.5
C16E C18E H18F 109.5
H18D C18E H18F 109.5
H18E C18E H18F 109.5
C21E C19E C20E 112.9(4)
C21E C19E Si1E 114.8(3)
C20E C19E Si1E 111.0(3)
C21E C19E H19E 105.8
C20E C19E H19E 105.8
Si1E C19E H19E 105.8
C19E C20E H20D 109.5
C19E C20E H20E 109.5
H20D C20E H20E 109.5
C19E C20E H20F 109.5
H20D C20E H20F 109.5
H20E C20E H20F 109.5
C19E C21E H21D 109.5
C19E C21E H21E 109.5
H21D C21E H21E 109.5
C19E C21E H21F 109.5
H21D C21E H21F 109.5
H21E C21E H21F 109.5
C15D C13D C14D 108.6(7)
C15D C13D Si1E 118.5(7)
C14D C13D Si1E 122.9(7)
C15D C13D H13D 100.6
C14D C13D H13D 100.6
Si1E C13D H13D 100.6
C13D C14D H14G 109.5
C13D C14D H14H 109.5
H14G C14D H14H 109.5
C13D C14D H14I 109.5
H14G C14D H14I 109.5
H14H C14D H14I 109.5
C13D C15D H15G 109.5
C13D C15D H15H 109.5
H15G C15D H15H 109.5
C13D C15D H15I 109.5
H15G C15D H15I 109.5
H15H C15D H15I 109.5
C18D C16D C17D 108.9(8)
C18D C16D Si1E 102.6(7)
C17D C16D Si1E 112.8(7)
C18D C16D H16D 110.7
C17D C16D H16D 110.7
Si1E C16D H16D 110.7
C16D C17D H17G 109.5
C16D C17D H17H 109.5
H17G C17D H17H 109.5
C16D C17D H17I 109.5
H17G C17D H17I 109.5
H17H C17D H17I 109.5
C16D C18D H18G 109.5
C16D C18D H18H 109.5
H18G C18D H18H 109.5
C16D C18D H18I 109.5
H18G C18D H18I 109.5
H18H C18D H18I 109.5
C20D C19D C21D 109.6(9)
C20D C19D Si1E 114.9(8)
C21D C19D Si1E 118.5(9)
C20D C19D H19D 103.9
C21D C19D H19D 103.9
Si1E C19D H19D 103.9
C19D C20D H20G 109.5
C19D C20D H20H 109.5
H20G C20D H20H 109.5
C19D C20D H20I 109.5
H20G C20D H20I 109.5
H20H C20D H20I 109.5
C19D C21D H21G 109.5
C19D C21D H21H 109.5
H21G C21D H21H 109.5
C19D C21D H21I 109.5
H21G C21D H21I 109.5
H21H C21D H21I 109.5
C1F P1F C7F 109.65(9)
C1F P1F C10F 106.07(10)
C7F P1F C10F 104.61(11)
C1F P1F Au2 112.50(6)
C7F P1F Au2 110.00(7)
C10F P1F Au2 113.63(8)
C6F C1F C2F 120.92(18)
C6F C1F P1F 122.39(16)
C2F C1F P1F 116.69(13)
C3F C2F C1F 116.92(17)
C3F C2F B20 119.80(18)
C1F C2F B20 123.07(16)
C4F C3F C2F 121.8(2)
C4F C3F H3F 119.1
C2F C3F H3F 119.1
C5F C4F C3F 120.2(2)
C5F C4F H4F 119.9
C3F C4F H4F 119.9
C4F C5F C6F 119.70(19)
C4F C5F H5F 120.2
C6F C5F H5F 120.2
C5F C6F C1F 120.3(2)
C5F C6F H6F 119.9
C1F C6F H6F 119.9
C8F C7F C9F 110.81(18)
C8F C7F P1F 112.16(14)
C9F C7F P1F 114.41(15)
C8F C7F H7F 106.3
C9F C7F H7F 106.3
P1F C7F H7F 106.3
C7F C8F H8J 109.5
C7F C8F H8K 109.5
H8J C8F H8K 109.5
C7F C8F H8L 109.5
H8J C8F H8L 109.5
H8K C8F H8L 109.5
C7F C9F H9J 109.5
C7F C9F H9K 109.5
H9J C9F H9K 109.5
C7F C9F H9L 109.5
H9J C9F H9L 109.5
H9K C9F H9L 109.5
C11F C10F C12F 111.6(2)
C11F C10F P1F 109.90(17)
C12F C10F P1F 111.40(17)
C11F C10F H10F 107.9
C12F C10F H10F 107.9
P1F C10F H10F 107.9
C10F C11F H11M 109.5
C10F C11F H11N 109.5
H11M C11F H11N 109.5
C10F C11F H11O 109.5
H11M C11F H11O 109.5
H11N C11F H11O 109.5
C10F C12F H12M 109.5
C10F C12F H12N 109.5
H12M C12F H12N 109.5
C10F C12F H12O 109.5
H12M C12F H12O 109.5
H12N C12F H12O 109.5

loop_
_geom_bond_atom_site_label_1
_geom_bond_atom_site_label_2
_geom_bond_distance
Au1 P1C 2.3204(5)
Au1 P1B 2.3403(5)
Au1 B10 2.6185(19)
C1 C2 1.392(3)
C1 C9A 1.406(2)
C1 H1 0.9500
C2 C3 1.388(3)
C2 H2 0.9500
C3 C4 1.378(3)
C3 H3 0.9500
C4 C4A 1.418(2)
C4 H4 0.9500
C4A C9A 1.416(2)
C4A B10 1.562(3)
C5 C6 1.377(3)
C5 C10A 1.414(2)
C5 H5 0.9500
C6 C7 1.389(3)
C6 H6 0.9500
C7 C8 1.387(3)
C7 H7 0.9500
C8 C8A 1.405(2)
C8 H8 0.9500
C8A C10A 1.419(2)
C8A B9 1.637(3)
B9 O1B 1.489(2)
B9 C9A 1.638(3)
B9 C2B 1.657(2)
B10 C10A 1.548(3)
B10 C2C 1.588(3)
P1B C1B 1.8333(19)
P1B C7B 1.8485(19)
P1B C10B 1.857(2)
C1B C6B 1.407(2)
C1B C2B 1.415(3)
C2B C3B 1.408(3)
C3B C4B 1.392(3)
C3B H3B 0.9500
C4B C5B 1.376(3)
C4B H4B 0.9500
C5B C6B 1.380(3)
C5B H5B 0.9500
C6B H6B 0.9500
C7B C9B 1.528(3)
C7B C8B 1.530(3)
C7B H7B 1.0000
C8B H8A 0.9800
C8B H8B 0.9800
C8B H8C 0.9800
C9B H9A 0.9800
C9B H9B 0.9800
C9B H9C 0.9800
C10B C12B 1.522(3)
C10B C11B 1.531(3)
C10B H10B 1.0000
C11B H11A 0.9800
C11B H11B 0.9800
C11B H11C 0.9800
C12B H12A 0.9800
C12B H12B 0.9800
C12B H12C 0.9800
O1B Si1B 1.5973(13)
Si1B C16B 1.889(2)
Si1B C13B 1.896(2)
Si1B C19B 1.899(2)
C13B C15B 1.524(3)
C13B C14B 1.526(3)
C13B H13B 1.0000
C14B H14A 0.9800
C14B H14B 0.9800
C14B H14C 0.9800
C15B H15A 0.9800
C15B H15B 0.9800
C15B H15C 0.9800
C16B C17B 1.523(3)
C16B C18B 1.538(3)
C16B H16B 1.0000
C17B H17A 0.9800
C17B H17B 0.9800
C17B H17C 0.9800
C18B H18A 0.9800
C18B H18B 0.9800
C18B H18C 0.9800
C19B C20B 1.536(3)
C19B C21B 1.540(4)
C19B H19B 1.0000
C20B H20A 0.9800
C20B H20B 0.9800
C20B H20C 0.9800
C21B H21A 0.9800
C21B H21B 0.9800
C21B H21C 0.9800
P1C C1C 1.817(2)
P1C C10C 1.840(2)
P1C C7C 1.858(2)
C1C C2C 1.398(3)
C1C C6C 1.406(2)
C2C C3C 1.401(3)
C3C C4C 1.389(3)
C3C H3C 0.9500
C4C C5C 1.383(3)
C4C H4C 0.9500
C5C C6C 1.377(3)
C5C H5C 0.9500
C6C H6C 0.9500
C7C C8C 1.514(3)
C7C C9C 1.536(3)
C7C H7C 1.0000
C8C H8D 0.9800
C8C H8E 0.9800
C8C H8F 0.9800
C9C H9D 0.9800
C9C H9E 0.9800
C9C H9F 0.9800
C10C C11C 1.524(4)
C10C C12C 1.527(4)
C10C H10C 1.0000
C11C H11D 0.9800
C11C H11E 0.9800
C11C H11F 0.9800
C12C H12D 0.9800
C12C H12E 0.9800
C12C H12F 0.9800
Au2 P1F 2.3115(5)
Au2 P1E 2.3248(5)
Au2 B20 2.609(2)
C11 C12 1.386(3)
C11 C19A 1.407(3)
C11 H11 0.9500
C12 C13 1.392(3)
C12 H12 0.9500
C13 C14 1.376(3)
C13 H13 0.9500
C14 C14A 1.415(3)
C14 H14 0.9500
C14A C19A 1.417(2)
C14A B20 1.566(3)
C15 C16 1.377(3)
C15 C20A 1.414(3)
C15 H15 0.9500
C16 C17 1.390(3)
C16 H16 0.9500
C17 C18 1.385(3)
C17 H17 0.9500
C18 C18A 1.407(3)
C18 H18 0.9500
C18A C20A 1.418(2)
C18A B19 1.637(3)
B19 O1E 1.494(3)
B19 C19A 1.633(3)
B19 C2E 1.659(3)
B20 C20A 1.552(3)
B20 C2F 1.588(3)
P1E C1E 1.828(2)
P1E C10E 1.847(3)
P1E C10D 1.853(9)
P1E C7E 1.855(2)
C1E C6E 1.408(3)
C1E C2E 1.408(3)
C2E C3E 1.411(3)
C3E C4E 1.388(3)
C3E H3E 0.9500
C4E C5E 1.368(4)
C4E H4E 0.9500
C5E C6E 1.380(3)
C5E H5E 0.9500
C6E H6E 0.9500
C7E C8E 1.518(4)
C7E C9E 1.521(4)
C7E H7E 1.0000
C8E H8G 0.9800
C8E H8H 0.9800
C8E H8I 0.9800
C9E H9G 0.9800
C9E H9H 0.9800
C9E H9I 0.9800
C10E C12E 1.500(5)
C10E C11E 1.520(5)
C10E H10E 1.0000
C11E H11G 0.9800
C11E H11H 0.9800
C11E H11I 0.9800
C12E H12G 0.9800
C12E H12H 0.9800
C12E H12I 0.9800
C10D C11D 1.505(9)
C10D C12D 1.514(9)
C10D H10D 1.0000
C11D H11J 0.9800
C11D H11K 0.9800
C11D H11L 0.9800
C12D H12J 0.9800
C12D H12K 0.9800
C12D H12L 0.9800
O1E Si1E 1.5938(16)
Si1E C13E 1.877(3)
Si1E C16D 1.885(4)
Si1E C19E 1.889(3)
Si1E C19D 1.892(4)
Si1E C13D 1.899(4)
Si1E C16E 1.909(3)
C13E C14E 1.494(6)
C13E C15E 1.532(7)
C13E H13E 1.0000
C14E H14D 0.9800
C14E H14E 0.9800
C14E H14F 0.9800
C15E H15D 0.9800
C15E H15E 0.9800
C15E H15F 0.9800
C16E C18E 1.530(5)
C16E C17E 1.532(6)
C16E H16E 1.0000
C17E H17D 0.9800
C17E H17E 0.9800
C17E H17F 0.9800
C18E H18D 0.9800
C18E H18E 0.9800
C18E H18F 0.9800
C19E C21E 1.513(5)
C19E C20E 1.546(5)
C19E H19E 1.0000
C20E H20D 0.9800
C20E H20E 0.9800
C20E H20F 0.9800
C21E H21D 0.9800
C21E H21E 0.9800
C21E H21F 0.9800
C13D C15D 1.527(9)
C13D C14D 1.530(9)
C13D H13D 1.0000
C14D H14G 0.9800
C14D H14H 0.9800
C14D H14I 0.9800
C15D H15G 0.9800
C15D H15H 0.9800
C15D H15I 0.9800
C16D C18D 1.510(9)
C16D C17D 1.511(9)
C16D H16D 1.0000
C17D H17G 0.9800
C17D H17H 0.9800
C17D H17I 0.9800
C18D H18G 0.9800
C18D H18H 0.9800
C18D H18I 0.9800
C19D C20D 1.531(9)
C19D C21D 1.554(9)
C19D H19D 1.0000
C20D H20G 0.9800
C20D H20H 0.9800
C20D H20I 0.9800
C21D H21G 0.9800
C21D H21H 0.9800
C21D H21I 0.9800
P1F C1F 1.8154(19)
P1F C7F 1.837(2)
P1F C10F 1.843(2)
C1F C6F 1.403(2)
C1F C2F 1.406(3)
C2F C3F 1.403(3)
C3F C4F 1.390(3)
C3F H3F 0.9500
C4F C5F 1.378(3)
C4F H4F 0.9500
C5F C6F 1.383(3)
C5F H5F 0.9500
C6F H6F 0.9500
C7F C8F 1.526(3)
C7F C9F 1.532(3)
C7F H7F 1.0000
C8F H8J 0.9800
C8F H8K 0.9800
C8F H8L 0.9800
C9F H9J 0.9800
C9F H9K 0.9800
C9F H9L 0.9800
C10F C11F 1.521(4)
C10F C12F 1.532(3)
C10F H10F 1.0000
C11F H11M 0.9800
C11F H11N 0.9800
C11F H11O 0.9800
C12F H12M 0.9800
C12F H12N 0.9800
C12F H12O 0.9800

loop_
_geom_torsion_atom_site_label_1
_geom_torsion_atom_site_label_2
_geom_torsion_atom_site_label_3
_geom_torsion_atom_site_label_4
_geom_torsion
C9A C1 C2 C3 -0.2(3)
C1 C2 C3 C4 0.7(3)
C2 C3 C4 C4A -0.4(3)
C3 C4 C4A C9A -0.6(3)
C3 C4 C4A B10 178.08(17)
C10A C5 C6 C7 1.0(3)
C5 C6 C7 C8 0.3(3)
C6 C7 C8 C8A -0.5(3)
C7 C8 C8A C10A -0.5(3)
C7 C8 C8A B9 170.50(18)
C8 C8A B9 O1B -68.70(19)
C10A C8A B9 O1B 101.88(17)
C8 C8A B9 C9A 172.64(15)
C10A C8A B9 C9A -16.8(2)
C8 C8A B9 C2B 46.1(2)
C10A C8A B9 C2B -143.29(16)
C2 C1 C9A C4A -0.8(3)
C2 C1 C9A B9 -176.99(17)
C4 C4A C9A C1 1.1(3)
B10 C4A C9A C1 -177.55(16)
C4 C4A C9A B9 177.28(16)
B10 C4A C9A B9 -1.4(2)
O1B B9 C9A C1 70.4(2)
C8A B9 C9A C1 -173.29(15)
C2B B9 C9A C1 -48.4(2)
O1B B9 C9A C4A -105.60(18)
C8A B9 C9A C4A 10.7(2)
C2B B9 C9A C4A 135.60(16)
C9A C4A B10 C10A -3.7(2)
C4 C4A B10 C10A 177.64(16)
C9A C4A B10 C2C 172.88(16)
C4 C4A B10 C2C -5.8(2)
C9A C4A B10 Au1 -79.58(15)
C4 C4A B10 Au1 101.75(16)
C6 C5 C10A C8A -2.1(3)
C6 C5 C10A B10 175.85(17)
C8 C8A C10A C5 1.8(2)
B9 C8A C10A C5 -169.02(15)
C8 C8A C10A B10 -176.16(16)
B9 C8A C10A B10 13.0(2)
C4A B10 C10A C5 179.78(16)
C2C B10 C10A C5 3.3(3)
Au1 B10 C10A C5 -104.64(15)
C4A B10 C10A C8A -2.3(2)
C2C B10 C10A C8A -178.71(16)
Au1 B10 C10A C8A 73.30(14)
C7B P1B C1B C6B 31.28(17)
C10B P1B C1B C6B -81.51(16)
Au1 P1B C1B C6B 154.44(12)
C7B P1B C1B C2B -154.42(15)
C10B P1B C1B C2B 92.79(16)
Au1 P1B C1B C2B -31.25(18)
C6B C1B C2B C3B 4.0(3)
P1B C1B C2B C3B -170.11(14)
C6B C1B C2B B9 -170.84(17)
P1B C1B C2B B9 15.1(3)
O1B B9 C2B C3B 1.4(2)
C8A B9 C2B C3B -112.10(18)
C9A B9 C2B C3B 121.37(17)
O1B B9 C2B C1B 176.16(16)
C8A B9 C2B C1B 62.6(2)
C9A B9 C2B C1B -63.9(2)
C1B C2B C3B C4B -2.3(3)
B9 C2B C3B C4B 173.07(18)
C2B C3B C4B C5B -1.1(3)
C3B C4B C5B C6B 2.8(3)
C4B C5B C6B C1B -1.1(3)
C2B C1B C6B C5B -2.4(3)
P1B C1B C6B C5B 172.02(17)
C1B P1B C7B C9B 62.81(17)
C10B P1B C7B C9B 170.54(15)
Au1 P1B C7B C9B -70.08(16)
C1B P1B C7B C8B -174.45(15)
C10B P1B C7B C8B -66.73(18)
Au1 P1B C7B C8B 52.66(17)
C1B P1B C10B C12B -159.04(16)
C7B P1B C10B C12B 90.05(18)
Au1 P1B C10B C12B -26.92(18)
C1B P1B C10B C11B 71.41(18)
C7B P1B C10B C11B -39.51(19)
Au1 P1B C10B C11B -156.48(15)
C8A B9 O1B Si1B -86.1(4)
C9A B9 O1B Si1B 35.0(4)
C2B B9 O1B Si1B 157.3(3)
B9 O1B Si1B C16B 44.1(4)
B9 O1B Si1B C13B -75.7(4)
B9 O1B Si1B C19B 165.4(3)
O1B Si1B C13B C15B -59.63(17)
C16B Si1B C13B C15B 176.80(15)
C19B Si1B C13B C15B 58.07(19)
O1B Si1B C13B C14B 172.92(17)
C16B Si1B C13B C14B 49.4(2)
C19B Si1B C13B C14B -69.4(2)
O1B Si1B C16B C17B -66.26(18)
C13B Si1B C16B C17B 52.92(18)
C19B Si1B C16B C17B 172.59(16)
O1B Si1B C16B C18B 59.11(18)
C13B Si1B C16B C18B 178.29(16)
C19B Si1B C16B C18B -62.04(18)
O1B Si1B C19B C20B -38.9(2)
C16B Si1B C19B C20B 85.8(2)
C13B Si1B C19B C20B -155.80(18)
O1B Si1B C19B C21B -165.13(18)
C16B Si1B C19B C21B -40.5(2)
C13B Si1B C19B C21B 77.9(2)
C10C P1C C1C C2C -142.78(15)
C7C P1C C1C C2C 102.39(16)
Au1 P1C C1C C2C -18.73(16)
C10C P1C C1C C6C 37.99(19)
C7C P1C C1C C6C -76.83(18)
Au1 P1C C1C C6C 162.05(14)
C6C C1C C2C C3C 3.0(3)
P1C C1C C2C C3C -176.19(15)
C6C C1C C2C B10 -172.22(17)
P1C C1C C2C B10 8.5(2)
C10A B10 C2C C1C -88.4(2)
C4A B10 C2C C1C 95.1(2)
Au1 B10 C2C C1C 4.4(2)
C10A B10 C2C C3C 96.5(2)
C4A B10 C2C C3C -80.0(2)
Au1 B10 C2C C3C -170.74(15)
C1C C2C C3C C4C -1.6(3)
B10 C2C C3C C4C 173.7(2)
C2C C3C C4C C5C -0.9(4)
C3C C4C C5C C6C 1.9(3)
C4C C5C C6C C1C -0.5(3)
C2C C1C C6C C5C -2.1(3)
P1C C1C C6C C5C 177.12(16)
C1C P1C C7C C8C -153.34(18)
C10C P1C C7C C8C 95.2(2)
Au1 P1C C7C C8C -32.2(2)
C1C P1C C7C C9C 76.78(18)
C10C P1C C7C C9C -34.7(2)
Au1 P1C C7C C9C -162.08(15)
C1C P1C C10C C11C -174.1(2)
C7C P1C C10C C11C -63.4(2)
Au1 P1C C10C C11C 63.0(2)
C1C P1C C10C C12C 61.7(2)
C7C P1C C10C C12C 172.47(19)
Au1 P1C C10C C12C -61.2(2)
C19A C11 C12 C13 1.5(4)
C11 C12 C13 C14 -1.0(4)
C12 C13 C14 C14A -0.1(4)
C13 C14 C14A C19A 0.6(3)
C13 C14 C14A B20 179.6(2)
C20A C15 C16 C17 0.4(3)
C15 C16 C17 C18 0.2(3)
C16 C17 C18 C18A 0.1(3)
C17 C18 C18A C20A -1.0(3)
C17 C18 C18A B19 172.2(2)
C18 C18A B19 O1E -68.6(2)
C20A C18A B19 O1E 104.3(2)
C18 C18A B19 C19A 174.55(17)
C20A C18A B19 C19A -12.6(3)
C18 C18A B19 C2E 47.1(2)
C20A C18A B19 C2E -140.03(18)
C12 C11 C19A C14A -1.0(3)
C12 C11 C19A B19 -174.3(2)
C14 C14A C19A C11 -0.1(3)
B20 C14A C19A C11 -179.11(18)
C14 C14A C19A B19 172.99(19)
B20 C14A C19A B19 -6.1(3)
O1E B19 C19A C11 65.6(2)
C18A B19 C19A C11 -176.50(18)
C2E B19 C19A C11 -50.5(2)
O1E B19 C19A C14A -107.3(2)
C18A B19 C19A C14A 10.6(3)
C2E B19 C19A C14A 136.55(19)
C14 C14A B20 C20A -176.91(18)
C19A C14A B20 C20A 2.1(3)
C14 C14A B20 C2F -2.7(3)
C19A C14A B20 C2F 176.34(17)
C14 C14A B20 Au2 103.07(18)
C19A C14A B20 Au2 -77.89(17)
C16 C15 C20A C18A -1.3(3)
C16 C15 C20A B20 177.40(19)
C18 C18A C20A C15 1.6(3)
B19 C18A C20A C15 -171.44(17)
C18 C18A C20A B20 -177.11(17)
B19 C18A C20A B20 9.8(3)
C14A B20 C20A C15 177.24(17)
C2F B20 C20A C15 3.3(3)
Au2 B20 C20A C15 -106.63(16)
C14A B20 C20A C18A -4.1(3)
C2F B20 C20A C18A -178.05(17)
Au2 B20 C20A C18A 72.07(16)
C10E P1E C1E C6E -59.7(2)
C10D P1E C1E C6E -66.1(6)
C7E P1E C1E C6E 51.66(18)
Au2 P1E C1E C6E 174.30(13)
C10E P1E C1E C2E 119.9(2)
C10D P1E C1E C2E 113.6(6)
C7E P1E C1E C2E -128.70(18)
Au2 P1E C1E C2E -6.1(2)
C6E C1E C2E C3E 0.9(3)
P1E C1E C2E C3E -178.74(15)
C6E C1E C2E B19 -175.5(2)
P1E C1E C2E B19 4.9(3)
O1E B19 C2E C1E -179.09(19)
C19A B19 C2E C1E -62.9(3)
C18A B19 C2E C1E 64.1(3)
O1E B19 C2E C3E 4.6(2)
C19A B19 C2E C3E 120.79(19)
C18A B19 C2E C3E -112.23(19)
C1E C2E C3E C4E -1.9(3)
B19 C2E C3E C4E 175.0(2)
C2E C3E C4E C5E 0.8(4)
C3E C4E C5E C6E 1.4(4)
C4E C5E C6E C1E -2.3(4)
C2E C1E C6E C5E 1.2(3)
P1E C1E C6E C5E -179.16(19)
C1E P1E C7E C8E 59.61(19)
C10E P1E C7E C8E 168.2(2)
C10D P1E C7E C8E 172.0(8)
Au2 P1E C7E C8E -73.14(18)
C1E P1E C7E C9E -176.2(2)
C10E P1E C7E C9E -67.6(3)
C10D P1E C7E C9E -63.8(8)
Au2 P1E C7E C9E 51.0(2)
C1E P1E C10E C12E -179.9(3)
C10D P1E C10E C12E -75(8)
C7E P1E C10E C12E 71.7(3)
Au2 P1E C10E C12E -45.6(4)
C1E P1E C10E C11E -54.6(4)
C10D P1E C10E C11E 50(8)
C7E P1E C10E C11E -163.1(4)
Au2 P1E C10E C11E 79.7(4)
C1E P1E C10D C11D 58.3(15)
C10E P1E C10D C11D -18(7)
C7E P1E C10D C11D -52.9(16)
Au2 P1E C10D C11D -169.8(13)
C1E P1E C10D C12D -70.5(14)
C10E P1E C10D C12D -147(9)
C7E P1E C10D C12D 178.2(11)
Au2 P1E C10D C12D 61.3(14)
C19A B19 O1E Si1E 75.5(4)
C18A B19 O1E Si1E -45.2(4)
C2E B19 O1E Si1E -163.7(3)
B19 O1E Si1E C13E -146.8(4)
B19 O1E Si1E C16D -52.3(6)
B19 O1E Si1E C19E 88.1(4)
B19 O1E Si1E C19D 87.9(6)
B19 O1E Si1E C13D -165.5(6)
B19 O1E Si1E C16E -28.6(4)
O1E Si1E C13E C14E -69.1(3)
C16D Si1E C13E C14E 171.4(5)
C19E Si1E C13E C14E 52.2(4)
C19D Si1E C13E C14E 66.6(5)
C13D Si1E C13E C14E -16.8(8)
C16E Si1E C13E C14E 171.6(3)
O1E Si1E C13E C15E 54.9(4)
C16D Si1E C13E C15E -64.6(5)
C19E Si1E C13E C15E 176.1(3)
C19D Si1E C13E C15E -169.4(5)
C13D Si1E C13E C15E 107.2(10)
C16E Si1E C13E C15E -64.4(4)
O1E Si1E C19E C21E 51.5(4)
C13E Si1E C19E C21E -72.4(4)
C16D Si1E C19E C21E -168.0(5)
C19D Si1E C19E C21E -129(2)
C13D Si1E C19E C21E -49.6(6)
C16E Si1E C19E C21E 168.8(3)
O1E Si1E C19E C20E -179.0(4)
C13E Si1E C19E C20E 57.1(5)
C16D Si1E C19E C20E -38.5(6)
C19D Si1E C19E C20E 0.6(17)
C13D Si1E C19E C20E 79.9(7)
C16E Si1E C19E C20E -61.7(5)
O1E Si1E C13D C15D -163.6(13)
C13E Si1E C13D C15D 64.1(11)
C16D Si1E C13D C15D 72.7(14)
C19E Si1E C13D C15D -54.3(14)
C19D Si1E C13D C15D -37.5(14)
C16E Si1E C13D C15D 74.7(14)
O1E Si1E C13D C14D 54.8(13)
C13E Si1E C13D C14D -77.5(16)
C16D Si1E C13D C14D -69.0(13)
C19E Si1E C13D C14D 164.1(12)
C19D Si1E C13D C14D -179.1(13)
C16E Si1E C13D C14D -66.9(14)
O1E Si1E C16D C18D 66.0(8)
C13E Si1E C16D C18D 177.0(8)
C19E Si1E C16D C18D -69.6(8)
C19D Si1E C16D C18D -80.5(8)
C13D Si1E C16D C18D 173.5(7)
C16E Si1E C16D C18D -2.7(7)
O1E Si1E C16D C17D -51.0(8)
C13E Si1E C16D C17D 59.9(7)
C19E Si1E C16D C17D 173.4(6)
C19D Si1E C16D C17D 162.4(8)
C13D Si1E C16D C17D 56.5(8)
C16E Si1E C16D C17D -119.7(12)
O1E Si1E C19D C20D -55.1(11)
C13E Si1E C19D C20D 176.3(9)
C16D Si1E C19D C20D 89.7(10)
C19E Si1E C19D C20D -55.5(17)
C13D Si1E C19D C20D -159.7(11)
C16E Si1E C19D C20D 65.8(10)
O1E Si1E C19D C21D 172.5(11)
C13E Si1E C19D C21D 43.9(13)
C16D Si1E C19D C21D -42.7(13)
C19E Si1E C19D C21D 172(3)
C13D Si1E C19D C21D 67.9(14)
C16E Si1E C19D C21D -66.6(13)
C7F P1F C1F C6F -69.10(18)
C10F P1F C1F C6F 43.33(19)
Au2 P1F C1F C6F 168.14(14)
C7F P1F C1F C2F 111.39(15)
C10F P1F C1F C2F -136.17(15)
Au2 P1F C1F C2F -11.36(16)
C6F C1F C2F C3F 4.3(3)
P1F C1F C2F C3F -176.18(15)
C6F C1F C2F B20 -170.45(18)
P1F C1F C2F B20 9.1(2)
C20A B20 C2F C3F 85.0(2)
C14A B20 C2F C3F -89.2(2)
Au2 B20 C2F C3F -177.22(15)
C20A B20 C2F C1F -100.4(2)
C14A B20 C2F C1F 85.4(2)
Au2 B20 C2F C1F -2.6(2)
C1F C2F C3F C4F -3.2(3)
B20 C2F C3F C4F 171.8(2)
C2F C3F C4F C5F -0.1(4)
C3F C4F C5F C6F 2.4(3)
C4F C5F C6F C1F -1.3(3)
C2F C1F C6F C5F -2.2(3)
P1F C1F C6F C5F 178.31(16)
C1F P1F C7F C8F -70.43(16)
C10F P1F C7F C8F 176.19(15)
Au2 P1F C7F C8F 53.80(16)
C1F P1F C7F C9F 56.88(18)
C10F P1F C7F C9F -56.50(18)
Au2 P1F C7F C9F -178.89(14)
C1F P1F C10F C11F 67.32(18)
C7F P1F C10F C11F -176.78(17)
Au2 P1F C10F C11F -56.79(18)
C1F P1F C10F C12F -168.49(19)
C7F P1F C10F C12F -52.6(2)
Au2 P1F C10F C12F 67.4(2)
